data_2214996
loop_
_publ_author_name
'Wu-Hua Chen'
'Yong Xiang'
'Jian-Zhong Chen'
'Qing-Xin Zeng'

_publ_section_title
;
 Poly[propane-1,2-diammonium
 [\m~2~-hydroxido-di-\m~2~-phosphonato-aluminium(III)] monohydrate]
;
_journal_coeditor_code BT2443
_journal_issue 9
_journal_name_full 'Acta Crystallographica Section E'
_journal_page_first m2401
_journal_page_last m2401
_journal_paper_doi 10.1107/S1600536807040512
_journal_volume 63
_journal_year 2007
_chemical_formula_iupac '(C3 H12 N2) [Al (O H) (H P O3)2], H2 O'
_chemical_formula_moiety 'C3 H12 N2 2+, Al H3 O7 P2 2-, H2 O'
_chemical_formula_sum 'C3 H17 Al N2 O8 P2'
_chemical_formula_weight 298.11
_chemical_name_systematic
;
Poly[propane-1,2-diammonium
[\m~2~-hydroxido-di-\m~2~-phosphonato-aluminium(III)] monohydrate]
;
_space_group_IT_number 14
_symmetry_cell_setting monoclinic
_symmetry_space_group_name_Hall '-P 2yn'
_symmetry_space_group_name_H-M 'P 1 21/n 1'
_atom_sites_solution_hydrogens geom
_atom_sites_solution_primary direct
_atom_sites_solution_secondary difmap
_audit_creation_method SHELXL-97
_cell_angle_alpha 90.00
_cell_angle_beta 100.01(3)
_cell_angle_gamma 90.00
_cell_formula_units_Z 4
_cell_length_a 11.059(2)
_cell_length_b 6.9782(14)
_cell_length_c 15.319(3)
_cell_measurement_reflns_used 10198
_cell_measurement_temperature 170(2)
_cell_measurement_theta_max 27.5
_cell_measurement_theta_min 3.0
_cell_volume 1164.2(4)
_computing_cell_refinement 'RAPID-AUTO (Rigaku, 2004)'
_computing_data_collection 'RAPID-AUTO (Rigaku, 2004)'
_computing_data_reduction 'RAPID-AUTO (Rigaku, 2004)'
_computing_molecular_graphics 'SHELXTL (Sheldrick, 1999)'
_computing_publication_material 'SHELXTL (Sheldrick, 1999)'
_computing_structure_refinement 'SHELXL97 (Sheldrick, 1997)'
_computing_structure_solution 'SHELXS97 (Sheldrick, 1997)'
_diffrn_ambient_temperature 170(2)
_diffrn_measured_fraction_theta_full 0.999
_diffrn_measured_fraction_theta_max 0.999
_diffrn_measurement_device_type 'Rigaku R-AXIS SPIDER'
_diffrn_measurement_method '\w oscillation'
_diffrn_radiation_monochromator graphite
_diffrn_radiation_source 'fine-focus sealed tube'
_diffrn_radiation_type MoK\a
_diffrn_radiation_wavelength 0.71073
_diffrn_reflns_av_R_equivalents 0.0208
_diffrn_reflns_av_sigmaI/netI 0.0173
_diffrn_reflns_limit_h_max 14
_diffrn_reflns_limit_h_min -14
_diffrn_reflns_limit_k_max 8
_diffrn_reflns_limit_k_min -9
_diffrn_reflns_limit_l_max 19
_diffrn_reflns_limit_l_min -19
_diffrn_reflns_number 10911
_diffrn_reflns_theta_full 27.48
_diffrn_reflns_theta_max 27.48
_diffrn_reflns_theta_min 3.22
_diffrn_standards_decay_% 0
_diffrn_standards_interval_count 150
_diffrn_standards_interval_time 0
_diffrn_standards_number 2
_exptl_absorpt_coefficient_mu 0.479
_exptl_absorpt_correction_T_max 0.917
_exptl_absorpt_correction_T_min 0.856
_exptl_absorpt_correction_type empirical
_exptl_absorpt_process_details '(SADABS; Sheldrick, 1996)'
_exptl_crystal_colour colorless
_exptl_crystal_density_diffrn 1.701
_exptl_crystal_density_method 'not measured'
_exptl_crystal_description chunk
_exptl_crystal_F_000 624
_exptl_crystal_size_max 0.58
_exptl_crystal_size_mid 0.27
_exptl_crystal_size_min 0.18
_refine_diff_density_max 0.257
_refine_diff_density_min -0.510
_refine_ls_extinction_method none
_refine_ls_goodness_of_fit_ref 1.009
_refine_ls_hydrogen_treatment mixed
_refine_ls_matrix_type full
_refine_ls_number_parameters 169
_refine_ls_number_reflns 2654
_refine_ls_number_restraints 1
_refine_ls_restrained_S_all 1.009
_refine_ls_R_factor_all 0.0270
_refine_ls_R_factor_gt 0.0258
_refine_ls_shift/su_max 0.001
_refine_ls_shift/su_mean 0.000
_refine_ls_structure_factor_coef Fsqd
_refine_ls_weighting_details 'calc w=1/[\s^2^(Fo^2^)+(0.0531P)^2^+0.5902P] where P=(Fo^2^+2Fc^2^)/3'
_refine_ls_weighting_scheme calc
_refine_ls_wR_factor_gt 0.0791
_refine_ls_wR_factor_ref 0.0799
_reflns_number_gt 2513
_reflns_number_total 2654
_reflns_threshold_expression I>2\s(I)
_cod_data_source_file bt2443.cif
_cod_data_source_block I
_cod_original_sg_symbol_H-M 'P 21/n'
_cod_database_code 2214996
_cod_database_fobs_code 2214996

loop_
_symmetry_equiv_pos_as_xyz
'x, y, z'
'-x+1/2, y+1/2, -z+1/2'
'-x, -y, -z'
'x-1/2, -y-1/2, z-1/2'

loop_
_atom_site_type_symbol
_atom_site_label
_atom_site_fract_x
_atom_site_fract_y
_atom_site_fract_z
_atom_site_U_iso_or_equiv
_atom_site_adp_type
_atom_site_calc_flag
_atom_site_refinement_flags
_atom_site_occupancy
P P1 0.95407(3) 0.19849(4) 0.19018(2) 0.00995(10) Uani d . 1
P P2 0.78292(3) 0.20388(4) 0.42460(2) 0.00997(10) Uani d . 1
Al Al1 0.75189(3) 0.45005(4) 0.24929(2) 0.00802(10) Uani d . 1
O O1 1.09179(9) 0.19119(13) 0.19924(8) 0.0202(2) Uani d . 1
O O2 0.90558(8) 0.01902(12) 0.22963(6) 0.01556(19) Uani d . 1
O O3 0.90834(8) 0.38056(12) 0.22784(6) 0.0160(2) Uani d . 1
O O4 0.80156(8) 0.38466(12) 0.37257(6) 0.01461(19) Uani d . 1
O O5 0.68994(8) 0.20026(11) 0.22253(6) 0.00947(18) Uani d D 1
O O6 0.86642(9) 0.20370(13) 0.51352(6) 0.0186(2) Uani d . 1
O O7 0.79587(9) 0.01972(12) 0.37372(6) 0.0165(2) Uani d . 1
C C1 1.11228(12) 0.30966(18) 0.42461(9) 0.0162(3) Uani d . 1
H H1D 1.0536 0.4074 0.4003 0.019 Uiso calc R 1
H H1E 1.0867 0.1898 0.3950 0.019 Uiso calc R 1
C C2 1.23836(11) 0.36369(19) 0.40522(9) 0.0159(3) Uani d . 1
C C3 1.32693(15) 0.1959(2) 0.41037(11) 0.0267(3) Uani d . 1
H H3A 1.4043 0.2397 0.3977 0.040 Uiso calc R 1
H H3B 1.2937 0.1002 0.3679 0.040 Uiso calc R 1
H H3C 1.3387 0.1417 0.4689 0.040 Uiso calc R 1
N N1 1.11006(11) 0.28876(14) 0.52071(7) 0.0143(2) Uani d . 1
H H1A 1.0348 0.2565 0.5284 0.022 Uiso calc R 1
H H1B 1.1313 0.3994 0.5481 0.022 Uiso calc R 1
H H1C 1.1628 0.1979 0.5433 0.022 Uiso calc R 1
N N2 1.21957(10) 0.44677(16) 0.31407(7) 0.0163(2) Uani d . 1
H H2A 1.2918 0.4807 0.3007 0.024 Uiso calc R 1
H H2B 1.1713 0.5494 0.3118 0.024 Uiso calc R 1
H H2C 1.1844 0.3598 0.2753 0.024 Uiso calc R 1
O OW1 0.90717(12) 0.20990(16) 0.68934(8) 0.0274(3) Uani d . 1
H HW1B 0.951(2) 0.136(4) 0.7146(17) 0.049(7) Uiso d . 1
H HW1A 0.887(2) 0.181(3) 0.6364(19) 0.049(7) Uiso d . 1
H H1 0.6189(14) 0.201(3) 0.2196(14) 0.026(5) Uiso d D 1
H H2 1.2722(16) 0.463(3) 0.4441(12) 0.026(4) Uiso d . 1
H H3 0.6632(16) 0.207(2) 0.4384(11) 0.015(4) Uiso d . 1
H H4 0.9074(16) 0.193(2) 0.1039(12) 0.019(4) Uiso d . 1

loop_
_atom_site_aniso_label
_atom_site_aniso_U_11
_atom_site_aniso_U_22
_atom_site_aniso_U_33
_atom_site_aniso_U_12
_atom_site_aniso_U_13
_atom_site_aniso_U_23
P1 0.00979(17) 0.00724(17) 0.01291(17) 0.00029(10) 0.00221(12) 0.00012(10)
P2 0.01221(17) 0.00701(17) 0.01020(17) -0.00064(10) 0.00061(12) 0.00013(10)
Al1 0.00911(18) 0.00394(17) 0.01038(18) 0.00018(12) -0.00004(13) -0.00020(12)
O1 0.0118(4) 0.0137(5) 0.0367(6) 0.0001(3) 0.0089(4) -0.0039(4)
O2 0.0106(4) 0.0076(4) 0.0287(5) 0.0002(3) 0.0038(3) 0.0037(3)
O3 0.0126(4) 0.0070(4) 0.0292(5) -0.0002(3) 0.0063(4) -0.0025(3)
O4 0.0233(5) 0.0067(4) 0.0120(4) -0.0028(3) -0.0021(3) 0.0005(3)
O5 0.0082(4) 0.0048(4) 0.0146(4) -0.0001(3) -0.0003(3) -0.0002(3)
O6 0.0250(5) 0.0188(5) 0.0101(4) -0.0025(4) -0.0021(4) 0.0008(3)
O7 0.0287(5) 0.0066(4) 0.0121(4) 0.0021(4) -0.0028(3) -0.0005(3)
C1 0.0159(6) 0.0196(6) 0.0128(6) -0.0022(5) 0.0015(5) 0.0002(4)
C2 0.0150(6) 0.0152(6) 0.0170(6) -0.0014(5) 0.0017(4) -0.0012(5)
C3 0.0242(7) 0.0284(8) 0.0271(8) 0.0112(6) 0.0036(6) 0.0038(6)
N1 0.0180(5) 0.0113(5) 0.0132(5) -0.0001(4) 0.0013(4) 0.0010(4)
N2 0.0149(5) 0.0133(5) 0.0215(5) -0.0009(4) 0.0058(4) 0.0024(4)
OW1 0.0371(6) 0.0265(6) 0.0164(5) 0.0170(5) -0.0019(5) 0.0001(4)

loop_
_atom_type_symbol
_atom_type_description
_atom_type_scat_dispersion_real
_atom_type_scat_dispersion_imag
_atom_type_scat_source
C C 0.0033 0.0016 'International Tables Vol C Tables 4.2.6.8 and 6.1.1.4'
H H 0.0000 0.0000 'International Tables Vol C Tables 4.2.6.8 and 6.1.1.4'
N N 0.0061 0.0033 'International Tables Vol C Tables 4.2.6.8 and 6.1.1.4'
O O 0.0106 0.0060 'International Tables Vol C Tables 4.2.6.8 and 6.1.1.4'
P P 0.1023 0.0942 'International Tables Vol C Tables 4.2.6.8 and 6.1.1.4'
Al Al 0.0645 0.0514 'International Tables Vol C Tables 4.2.6.8 and 6.1.1.4'

loop_
_geom_angle_atom_site_label_1
_geom_angle_atom_site_label_2
_geom_angle_atom_site_label_3
_geom_angle_site_symmetry_1
_geom_angle_site_symmetry_3
_geom_angle
O1 P1 O3 . . 113.06(5)
O1 P1 O2 . . 110.78(5)
O3 P1 O2 . . 111.89(6)
O1 P1 H4 . . 107.5(8)
O3 P1 H4 . . 107.8(7)
O2 P1 H4 . . 105.3(7)
O6 P2 O7 . . 111.38(5)
O6 P2 O4 . . 110.84(5)
O7 P2 O4 . . 113.42(6)
O6 P2 H3 . . 108.4(7)
O7 P2 H3 . . 105.7(7)
O4 P2 H3 . . 106.7(7)
O3 Al1 O5 . 2_655 89.49(4)
O3 Al1 O2 . 2_655 179.72(4)
O5 Al1 O2 2_655 2_655 90.74(4)
O3 Al1 O5 . . 91.95(4)
O5 Al1 O5 2_655 . 178.48(2)
O2 Al1 O5 2_655 . 87.82(4)
O3 Al1 O4 . . 89.77(5)
O5 Al1 O4 2_655 . 88.11(4)
O2 Al1 O4 2_655 . 90.40(5)
O5 Al1 O4 . . 91.43(4)
O3 Al1 O7 . 2_655 89.91(5)
O5 Al1 O7 2_655 2_655 90.85(4)
O2 Al1 O7 2_655 2_655 89.93(5)
O5 Al1 O7 . 2_655 89.61(4)
O4 Al1 O7 . 2_655 178.92(4)
P1 O2 Al1 . 2_645 132.40(6)
P1 O3 Al1 . . 131.29(6)
P2 O4 Al1 . . 131.79(5)
Al1 O5 Al1 2_645 . 135.05(5)
Al1 O5 H1 2_645 . 108.5(13)
Al1 O5 H1 . . 109.5(13)
P2 O7 Al1 . 2_645 132.74(6)
N1 C1 C2 . . 113.05(11)
N1 C1 H1D . . 109.0
C2 C1 H1D . . 109.0
N1 C1 H1E . . 109.0
C2 C1 H1E . . 109.0
H1D C1 H1E . . 107.8
N2 C2 C3 . . 109.36(11)
N2 C2 C1 . . 107.18(10)
C3 C2 C1 . . 113.75(12)
N2 C2 H2 . . 106.4(11)
C3 C2 H2 . . 110.4(11)
C1 C2 H2 . . 109.5(11)
C2 C3 H3A . . 109.5
C2 C3 H3B . . 109.5
H3A C3 H3B . . 109.5
C2 C3 H3C . . 109.5
H3A C3 H3C . . 109.5
H3B C3 H3C . . 109.5
C1 N1 H1A . . 109.5
C1 N1 H1B . . 109.5
H1A N1 H1B . . 109.5
C1 N1 H1C . . 109.5
H1A N1 H1C . . 109.5
H1B N1 H1C . . 109.5
C2 N2 H2A . . 109.5
C2 N2 H2B . . 109.5
H2A N2 H2B . . 109.5
C2 N2 H2C . . 109.5
H2A N2 H2C . . 109.5
H2B N2 H2C . . 109.5
HW1B OW1 HW1A . . 111(2)

loop_
_geom_bond_atom_site_label_1
_geom_bond_atom_site_label_2
_geom_bond_site_symmetry_2
_geom_bond_distance
P1 O1 . 1.5060(10)
P1 O3 . 1.5179(9)
P1 O2 . 1.5276(9)
P1 H4 . 1.333(18)
P2 O6 . 1.5070(11)
P2 O7 . 1.5225(9)
P2 O4 . 1.5252(9)
P2 H3 . 1.376(17)
Al1 O3 . 1.8799(10)
Al1 O5 2_655 1.8847(9)
Al1 O2 2_655 1.8879(10)
Al1 O5 . 1.8916(9)
Al1 O4 . 1.9277(10)
Al1 O7 2_655 1.9288(10)
O2 Al1 2_645 1.8879(10)
O5 Al1 2_645 1.8847(9)
O5 H1 . 0.779(15)
O7 Al1 2_645 1.9288(10)
C1 N1 . 1.4837(17)
C1 C2 . 1.5226(18)
C1 H1D . 0.9700
C1 H1E . 0.9700
C2 N2 . 1.4928(16)
C2 C3 . 1.5199(19)
C2 H2 . 0.946(19)
C3 H3A . 0.9600
C3 H3B . 0.9600
C3 H3C . 0.9600
N1 H1A . 0.8900
N1 H1B . 0.8900
N1 H1C . 0.8900
N2 H2A . 0.8900
N2 H2B . 0.8900
N2 H2C . 0.8900
OW1 HW1B . 0.77(3)
OW1 HW1A . 0.83(3)

loop_
_geom_hbond_atom_site_label_D
_geom_hbond_atom_site_label_H
_geom_hbond_atom_site_label_A
_geom_hbond_site_symmetry_A
_geom_hbond_distance_DH
_geom_hbond_distance_HA
_geom_hbond_distance_DA
_geom_hbond_angle_DHA
N1 H1A O6 . 0.89 1.87 2.7425(16) 165.2
N1 H1B O4 3_766 0.89 2.00 2.8751(14) 168.8
N1 H1C O7 3_756 0.89 1.98 2.7833(14) 149.1
N2 H2A O1 2_755 0.89 1.95 2.7295(15) 144.8
N2 H2A OW1 4_665 0.89 2.66 3.2446(18) 124.4
N2 H2B OW1 3_766 0.89 1.89 2.7716(16) 170.7
N2 H2C O1 . 0.89 1.84 2.7218(16) 172.2
OW1 HW1B O2 3_756 0.77(3) 1.98(3) 2.7363(16) 167(3)
OW1 HW1A O6 . 0.83(3) 1.86(3) 2.6528(16) 159(2)
O5 H1 OW1 4_565 0.779(15) 2.390(16) 3.1429(17) 163.0(18)

loop_
_geom_torsion_atom_site_label_1
_geom_torsion_atom_site_label_2
_geom_torsion_atom_site_label_3
_geom_torsion_atom_site_label_4
_geom_torsion_site_symmetry_1
_geom_torsion_site_symmetry_4
_geom_torsion
O1 P1 O2 Al1 . 2_645 172.54(7)
O3 P1 O2 Al1 . 2_645 45.39(10)
O1 P1 O3 Al1 . . -170.02(7)
O2 P1 O3 Al1 . . -44.11(10)
O5 Al1 O3 P1 2_655 . -172.71(8)
O2 Al1 O3 P1 2_655 . -28(11)
O5 Al1 O3 P1 . . 7.75(8)
O4 Al1 O3 P1 . . 99.18(8)
O7 Al1 O3 P1 2_655 . -81.86(8)
O6 P2 O4 Al1 . . 165.35(7)
O7 P2 O4 Al1 . . 39.19(10)
O3 Al1 O4 P2 . . -97.14(8)
O5 Al1 O4 P2 2_655 . 173.36(8)
O2 Al1 O4 P2 2_655 . 82.63(8)
O5 Al1 O4 P2 . . -5.19(8)
O7 Al1 O4 P2 2_655 . -170(2)
O3 Al1 O5 Al1 . 2_645 43.65(7)
O5 Al1 O5 Al1 2_655 2_645 -118.6(10)
O2 Al1 O5 Al1 2_655 2_645 -136.52(7)
O4 Al1 O5 Al1 . 2_645 -46.17(7)
O7 Al1 O5 Al1 2_655 2_645 133.54(7)
O6 P2 O7 Al1 . 2_645 -163.64(7)
O4 P2 O7 Al1 . 2_645 -37.76(10)
N1 C1 C2 N2 . . -160.17(10)
N1 C1 C2 C3 . . 78.82(14)
